data_1577067
loop_
_publ_author_name
'Rubio, Victoria P.'
'Durham, Mckinley H.'
'Scurria, Matthew'
'Kerr, Tyler A.'
'Gutierrez, Osvaldo'
'Spokoyny, Alex'

_publ_section_title
;
 Bridging Lewis Acidic Antimony Centers with Electron-Withdrawing
 Carborane Cages
;
_journal_name_full 'Chemical Science'
_journal_paper_doi 10.1039/D6SC00316H
_journal_year 2026
_chemical_formula_moiety 'C4 H20 B20 Cl2 Sb2, C6 H6'
_chemical_formula_sum 'C10 H26 B20 Cl2 Sb2'
_chemical_formula_weight 676.91
_space_group_crystal_system orthorhombic
_space_group_IT_number 58
_space_group_name_Hall '-P 2 2n'
_space_group_name_H-M_alt 'P n n m'
_atom_sites_solution_hydrogens geom
_atom_sites_solution_primary direct
_audit_creation_method
;FinalCif V154 by Daniel Kratzert, Freiburg 2025, 
https://dkratzert.de/finalcif.html
;
_audit_update_record
;
2025-12-10 deposited with the CCDC.	2026-04-06 downloaded from the CCDC.
;
_cell_angle_alpha 90
_cell_angle_beta 90
_cell_angle_gamma 90
_cell_formula_units_Z 2
_cell_length_a 6.8546(19)
_cell_length_b 10.786(3)
_cell_length_c 17.373(5)
_cell_measurement_reflns_used 1071
_cell_measurement_temperature 100(2)
_cell_measurement_theta_max 24.502
_cell_measurement_theta_min 2.222
_cell_volume 1284.5(6)
_computing_cell_refinement 'SAINT V8.41'
_computing_data_collection 'Bruker BIS 2013.12.0.0/01-Nov-2013 and APEX2_2014.9-0'
_computing_data_reduction 'SAINT V8.41'
_computing_molecular_graphics 'ShelXle (H\"ubschle 2011)'
_computing_structure_refinement 'SHELXL-2019/2 (Sheldrick, 2019)'
_computing_structure_solution 'SHELXT 2018/2 (Sheldrick, 2018)'
_diffrn_ambient_environment N~2~
_diffrn_ambient_temperature 100(2)
_diffrn_detector CCD
_diffrn_detector_type 'Bruker Apex-II CCD'
_diffrn_measured_fraction_theta_full 0.998
_diffrn_measured_fraction_theta_max 0.998
_diffrn_measurement_device 'three-circle diffractometer'
_diffrn_measurement_device_type 'Bruker D8 three-axis goniometer'
_diffrn_measurement_method 'omega and phi scans'
_diffrn_radiation_monochromator Triumph
_diffrn_radiation_probe x-ray
_diffrn_radiation_type MoK\a
_diffrn_radiation_wavelength 0.71073
_diffrn_reflns_av_R_equivalents 0.0896
_diffrn_reflns_av_unetI/netI 0.0592
_diffrn_reflns_Laue_measured_fraction_full 0.998
_diffrn_reflns_Laue_measured_fraction_max 0.998
_diffrn_reflns_limit_h_max 8
_diffrn_reflns_limit_h_min -7
_diffrn_reflns_limit_k_max 12
_diffrn_reflns_limit_k_min -12
_diffrn_reflns_limit_l_max 18
_diffrn_reflns_limit_l_min -20
_diffrn_reflns_number 7613
_diffrn_reflns_point_group_measured_fraction_full 0.998
_diffrn_reflns_point_group_measured_fraction_max 0.998
_diffrn_reflns_theta_full 25.012
_diffrn_reflns_theta_max 25.012
_diffrn_reflns_theta_min 2.223
_diffrn_source 'sealed X-ray tube'
_diffrn_source_current 30
_diffrn_source_type K780
_diffrn_source_voltage 50
_exptl_absorpt_coefficient_mu 2.314
_exptl_absorpt_correction_T_max 0.7452
_exptl_absorpt_correction_T_min 0.6335
_exptl_absorpt_correction_type multi-scan
_exptl_absorpt_process_details
;SADABS-2016/2 - Bruker AXS area detector scaling and absorption correction: 
Krause, L., Herbst-Irmer, R., Sheldrick G.M. & Stalke D., J. Appl. Cryst. 48 
(2015) 3-10
;
_exptl_crystal_colour colourless
_exptl_crystal_density_diffrn 1.750
_exptl_crystal_description plate
_exptl_crystal_F_000 644
_exptl_crystal_size_max 0.095
_exptl_crystal_size_mid 0.091
_exptl_crystal_size_min 0.025
_refine_diff_density_max 0.733
_refine_diff_density_min -0.873
_refine_diff_density_rms 0.167
_refine_ls_extinction_method none
_refine_ls_goodness_of_fit_ref 1.087
_refine_ls_hydrogen_treatment constr
_refine_ls_matrix_type full
_refine_ls_number_parameters 163
_refine_ls_number_reflns 1179
_refine_ls_number_restraints 294
_refine_ls_restrained_S_all 0.973
_refine_ls_R_factor_all 0.0903
_refine_ls_R_factor_gt 0.0542
_refine_ls_shift/su_max 0.000
_refine_ls_shift/su_mean 0.000
_refine_ls_structure_factor_coef Fsqd
_refine_ls_weighting_details 'w=1/[\s^2^(Fo^2^)+(0.0983P)^2^] where P=(Fo^2^+2Fc^2^)/3'
_refine_ls_weighting_scheme calc
_refine_ls_wR_factor_gt 0.1445
_refine_ls_wR_factor_ref 0.1596
_reflns_Friedel_coverage 0.000
_reflns_number_gt 816
_reflns_number_total 1179
_reflns_threshold_expression 'I > 2\s(I)'
_cod_data_source_file d6sc00316h2.cif
_cod_data_source_block as28vr
_cod_depositor_comments
;
The following automatic conversions were performed:

data item '_diffrn_radiation_probe' value 'X-ray' was changed to
'x-ray' in accordance with the
/home/data/users/saulius/crontab/automatic-downloads/rss-feeds/RSC/lib/dictionaries/cif_core.dic
dictionary named 'cif_core.dic' version 2.4.2 last updated on
2011-04-26.

Automatic conversion script
Id: cif_fix_values 8170 2020-07-09 18:12:32Z antanas 
;
_cod_original_cell_volume 1284.4(6)
_cod_database_code 1577067
_shelx_shelxl_version_number 2019/3
_shelx_space_group_comment
;
The symmetry employed for this shelxl refinement is uniquely defined
by the following loop, which should always be used as a source of
symmetry information in preference to the above space-group names.
They are only intended as comments.
;
_shelx_estimated_absorpt_t_min 0.810
_shelx_estimated_absorpt_t_max 0.944
_diffrn_measurement_ambient_temperature_device_make 'Oxford Cryostream 700'

loop_
_space_group_symop_operation_xyz
'x, y, z'
'-x, -y, z'
'-x+1/2, y+1/2, -z+1/2'
'x+1/2, -y+1/2, -z+1/2'
'-x, -y, -z'
'x, y, -z'
'x-1/2, -y-1/2, z-1/2'
'-x-1/2, y-1/2, z-1/2'

loop_
_atom_site_label
_atom_site_type_symbol
_atom_site_fract_x
_atom_site_fract_y
_atom_site_fract_z
_atom_site_U_iso_or_equiv
_atom_site_adp_type
_atom_site_occupancy
_atom_site_site_symmetry_order
_atom_site_calc_flag
_atom_site_refinement_flags_posn
_atom_site_refinement_flags_adp
_atom_site_refinement_flags_occupancy
_atom_site_disorder_assembly
_atom_site_disorder_group
Sb1 Sb 0.4396(4) 0.69840(10) 0.500000 0.0217(5) Uani 0.755(6) 2 d DS T P A 1
Cl1 Cl 0.1001(5) 0.7046(4) 0.500000 0.0341(12) Uani 0.755(6) 2 d DS T P A 1
C1 C 0.4647(14) 0.5724(9) 0.4001(5) 0.018(2) Uani 0.755(6) 1 d D . P A 1
B1 B 0.561(2) 0.6475(10) 0.3238(6) 0.023(3) Uani 0.755(6) 1 d D . P A 1
H1 H 0.600543 0.748333 0.323887 0.028 Uiso 0.755(6) 1 calc R U P A 1
B2 B 0.3154(18) 0.5964(12) 0.3249(6) 0.024(2) Uani 0.755(6) 1 d D . P A 1
H2 H 0.189757 0.662693 0.325679 0.028 Uiso 0.755(6) 1 calc R U P A 1
B3 B 0.2990(15) 0.4622(13) 0.3746(8) 0.023(3) Uani 0.755(6) 1 d D . P A 1
H3 H 0.167277 0.437435 0.409475 0.028 Uiso 0.755(6) 1 calc R U P A 1
B4 B 0.3007(16) 0.4614(13) 0.2756(7) 0.024(3) Uani 0.755(6) 1 d D . P A 1
H4 H 0.166711 0.435717 0.242340 0.029 Uiso 0.755(6) 1 calc R U P A 1
B5 B 0.4647(17) 0.5780(12) 0.2432(6) 0.018(3) Uani 0.755(6) 1 d D . P A 1
H5 H 0.442417 0.631226 0.188521 0.022 Uiso 0.755(6) 1 calc R U P A 1
C2 C 0.500000 1.000000 0.5782(9) 0.018(4) Uani 0.755(6) 2 d DS TU P A 1
H2C H 0.500000 1.000000 0.632879 0.021 Uiso 0.755(6) 2 calc R U P A 1
C3 C 0.6723(17) 0.9963(11) 0.5393(4) 0.024(3) Uani 0.755(6) 1 d D U P A 1
H3C H 0.792114 0.993702 0.566700 0.029 Uiso 0.755(6) 1 calc R U P A 1
Sb1B Sb 0.5608(13) 0.6977(4) 0.500000 0.0350(18) Uani 0.245(6) 2 d DS TU P A 2
Cl1B Cl 0.8970(17) 0.7080(14) 0.500000 0.049(4) Uani 0.245(6) 2 d DS TU P A 2
C1B C 0.523(4) 0.568(2) 0.4021(11) 0.025(4) Uani 0.245(6) 1 d D U P A 2
B1B B 0.672(4) 0.597(3) 0.3281(16) 0.023(4) Uani 0.245(6) 1 d D U P A 2
H1B H 0.788509 0.669139 0.332476 0.028 Uiso 0.245(6) 1 calc R U P A 2
B2B B 0.420(5) 0.637(2) 0.3250(13) 0.023(4) Uani 0.245(6) 1 d D U P A 2
H2B H 0.366818 0.735398 0.324988 0.028 Uiso 0.245(6) 1 calc R U P A 2
B3B B 0.292(4) 0.528(3) 0.3723(15) 0.023(4) Uani 0.245(6) 1 d D U P A 2
H3B H 0.153370 0.546726 0.404199 0.028 Uiso 0.245(6) 1 calc R U P A 2
B4B B 0.300(4) 0.530(3) 0.2738(15) 0.022(4) Uani 0.245(6) 1 d D U P A 2
H4B H 0.168344 0.550786 0.237818 0.027 Uiso 0.245(6) 1 calc R U P A 2
B5B B 0.539(4) 0.571(4) 0.2455(13) 0.023(5) Uani 0.245(6) 1 d D U P A 2
H5B H 0.572213 0.622998 0.191173 0.028 Uiso 0.245(6) 1 calc R U P A 2
C2B C 0.5984(14) 0.994(4) 0.566(2) 0.027(10) Uani 0.245(6) 1 d D U P A 2
H2D H 0.664722 0.985501 0.613703 0.032 Uiso 0.245(6) 1 calc R U P A 2
C3B C 0.703(7) 0.996(7) 0.500000 0.027(11) Uani 0.245(6) 2 d DS TU P A 2
H3D H 0.841752 0.997889 0.500000 0.032 Uiso 0.245(6) 2 calc R U P A 2

loop_
_atom_site_aniso_label
_atom_site_aniso_U_11
_atom_site_aniso_U_22
_atom_site_aniso_U_33
_atom_site_aniso_U_23
_atom_site_aniso_U_13
_atom_site_aniso_U_12
Sb1 0.0226(10) 0.0202(6) 0.0223(6) 0.000 0.000 0.0016(6)
Cl1 0.020(2) 0.047(2) 0.035(2) 0.000 0.000 0.0092(18)
C1 0.028(6) 0.013(5) 0.014(5) 0.001(4) -0.002(4) 0.007(4)
B1 0.038(6) 0.015(5) 0.017(6) 0.002(4) 0.000(5) -0.006(5)
B2 0.020(5) 0.032(6) 0.020(6) 0.003(5) 0.001(4) 0.011(5)
B3 0.008(5) 0.023(5) 0.039(7) 0.008(5) 0.005(5) 0.004(4)
B4 0.009(5) 0.031(6) 0.032(6) -0.004(5) -0.006(5) 0.005(5)
B5 0.019(6) 0.023(6) 0.013(5) 0.000(4) -0.001(4) 0.009(6)
C2 0.029(9) 0.020(8) 0.004(7) 0.000 0.000 0.006(8)
C3 0.032(7) 0.034(6) 0.006(8) 0.003(8) 0.003(6) 0.001(5)
Sb1B 0.040(4) 0.030(2) 0.035(2) 0.000 0.000 0.002(2)
Cl1B 0.039(9) 0.060(9) 0.049(8) 0.000 0.000 -0.011(6)
C1B 0.032(8) 0.018(7) 0.025(8) 0.007(6) 0.002(7) 0.008(7)
B1B 0.029(9) 0.015(8) 0.026(8) 0.007(7) 0.003(7) 0.007(8)
B2B 0.031(9) 0.016(8) 0.023(8) 0.007(7) 0.004(7) 0.009(8)
B3B 0.029(9) 0.016(8) 0.025(8) 0.006(7) 0.005(7) 0.008(8)
B4B 0.028(9) 0.015(8) 0.023(8) 0.008(7) 0.002(7) 0.009(8)
B5B 0.030(9) 0.016(8) 0.024(8) 0.007(7) 0.005(7) 0.008(8)
C2B 0.03(2) 0.025(17) 0.023(18) 0.003(12) 0.003(12) 0.012(18)
C3B 0.015(19) 0.04(2) 0.02(2) 0.000 0.000 0.012(18)

loop_
_atom_type_symbol
_atom_type_description
_atom_type_scat_dispersion_real
_atom_type_scat_dispersion_imag
_atom_type_scat_source
C C 0.0033 0.0016 'International Tables Vol C Tables 4.2.6.8 and 6.1.1.4'
H H 0.0000 0.0000 'International Tables Vol C Tables 4.2.6.8 and 6.1.1.4'
B B 0.0013 0.0007 'International Tables Vol C Tables 4.2.6.8 and 6.1.1.4'
Cl Cl 0.1484 0.1585 'International Tables Vol C Tables 4.2.6.8 and 6.1.1.4'
Sb Sb -0.5866 1.5461 'International Tables Vol C Tables 4.2.6.8 and 6.1.1.4'

loop_
_geom_angle_atom_site_label_1
_geom_angle_atom_site_label_2
_geom_angle_atom_site_label_3
_geom_angle
_geom_angle_site_symmetry_1
_geom_angle_site_symmetry_3
_geom_angle_publ_flag
C1 Sb1 C1 103.4(5) . 6_556 ?
C1 Sb1 Cl1 95.5(3) . . ?
C1 Sb1 Cl1 95.5(3) 6_556 . ?
C1 C1 B2 109.1(7) 2_665 . ?
C1 C1 B1 110.0(7) 2_665 . ?
B2 C1 B1 63.6(7) . . ?
C1 C1 B3 62.0(7) 2_665 . ?
B2 C1 B3 59.9(7) . . ?
B1 C1 B3 113.1(8) . . ?
C1 C1 B3 60.9(7) 2_665 2_665 ?
B2 C1 B3 114.0(8) . 2_665 ?
B1 C1 B3 62.1(7) . 2_665 ?
B3 C1 B3 114.2(7) . 2_665 ?
C1 C1 Sb1 127.6(3) 2_665 . ?
B2 C1 Sb1 118.0(6) . . ?
B1 C1 Sb1 110.6(6) . . ?
B3 C1 Sb1 125.5(7) . . ?
B3 C1 Sb1 114.1(7) 2_665 . ?
C1 B1 B5 106.2(8) . . ?
C1 B1 B4 105.6(8) . 2_665 ?
B5 B1 B4 61.3(6) . 2_665 ?
C1 B1 B3 59.8(6) . 2_665 ?
B5 B1 B3 108.9(8) . 2_665 ?
B4 B1 B3 59.1(7) 2_665 2_665 ?
C1 B1 B2 58.0(6) . . ?
B5 B1 B2 60.5(7) . . ?
B4 B1 B2 108.3(8) 2_665 . ?
B3 B1 B2 107.6(7) 2_665 . ?
C1 B2 B3 60.7(6) . . ?
C1 B2 B4 107.3(8) . . ?
B3 B2 B4 61.1(7) . . ?
C1 B2 B5 104.8(8) . . ?
B3 B2 B5 110.8(8) . . ?
B4 B2 B5 62.0(7) . . ?
C1 B2 B1 58.5(6) . . ?
B3 B2 B1 109.6(8) . . ?
B4 B2 B1 108.6(8) . . ?
B5 B2 B1 58.3(6) . . ?
B2 B3 C1 59.4(7) . . ?
B2 B3 B4 59.5(7) . . ?
C1 B3 B4 105.0(8) . . ?
B2 B3 C1 104.8(8) . 2_665 ?
C1 B3 C1 57.1(7) . 2_665 ?
B4 B3 C1 104.5(8) . 2_665 ?
B2 B3 B1 106.5(8) . 2_665 ?
C1 B3 B1 103.7(8) . 2_665 ?
B4 B3 B1 59.4(7) . 2_665 ?
C1 B3 B1 58.1(6) 2_665 2_665 ?
B2 B4 B3 59.3(7) . . ?
B2 B4 B1 107.9(8) . 2_665 ?
B3 B4 B1 61.4(7) . 2_665 ?
B2 B4 B5 108.4(10) . 2_665 ?
B3 B4 B5 109.2(8) . 2_665 ?
B1 B4 B5 59.3(6) 2_665 2_665 ?
B2 B4 B5 60.9(7) . . ?
B3 B4 B5 108.5(8) . . ?
B1 B4 B5 106.8(8) 2_665 . ?
B5 B4 B5 59.4(8) 2_665 . ?
B1 B5 B5 108.2(7) . 2_665 ?
B1 B5 B4 59.5(7) . 2_665 ?
B5 B5 B4 60.9(7) 2_665 2_665 ?
B1 B5 B2 61.3(7) . . ?
B5 B5 B2 105.6(8) 2_665 . ?
B4 B5 B2 107.5(7) 2_665 . ?
B1 B5 B4 107.1(8) . . ?
B5 B5 B4 59.7(8) 2_665 . ?
B4 B5 B4 107.8(9) 2_665 . ?
B2 B5 B4 57.1(7) . . ?
C3 C2 C3 120.4(15) 2_675 . ?
C2 C3 C3 119.8(7) . 6_556 ?
C1B Sb1B C1B 100.1(14) 6_556 . ?
C1B Sb1B Cl1B 98.5(7) 6_556 . ?
C1B Sb1B Cl1B 98.5(7) . . ?
C1B C1B B1B 108(2) 2_665 . ?
C1B C1B B2B 110.1(15) 2_665 . ?
B1B C1B B2B 64.0(11) . . ?
C1B C1B B3B 64(2) 2_665 . ?
B1B C1B B3B 112.1(13) . . ?
B2B C1B B3B 59.1(11) . . ?
B3B C1B B3B 115.9(18) 2_665 . ?
C1B C1B Sb1B 129.9(7) 2_665 . ?
B1B C1B Sb1B 113.6(15) . . ?
B2B C1B Sb1B 112.2(16) . . ?
B3B C1B Sb1B 121.7(15) 2_665 . ?
B3B C1B Sb1B 119.8(16) . . ?
B3B B1B C1B 64(2) 2_665 . ?
B3B B1B B5B 111(2) 2_665 . ?
C1B B1B B5B 106.9(13) . . ?
B4B B1B B5B 57.2(19) 2_665 . ?
B3B B1B B2B 112(2) 2_665 . ?
C1B B1B B2B 58.5(10) . . ?
B4B B1B B2B 107(2) 2_665 . ?
B5B B1B B2B 60.2(11) . . ?
B4B B2B B3B 61.4(11) . . ?
B4B B2B C1B 108.7(15) . . ?
B3B B2B C1B 61.3(10) . . ?
B4B B2B B5B 62.2(10) . . ?
B3B B2B B5B 110.1(17) . . ?
C1B B2B B5B 104.4(16) . . ?
B4B B2B B1B 108.9(15) . . ?
B3B B2B B1B 108.5(15) . . ?
C1B B2B B1B 57.4(10) . . ?
B5B B2B B1B 58.1(10) . . ?
B1B B3B B2B 106(2) 2_665 . ?
B1B B3B B4B 61.0(18) 2_665 . ?
B2B B3B B4B 59.2(11) . . ?
B1B B3B C1B 103(2) 2_665 . ?
B2B B3B C1B 59.6(10) . . ?
B4B B3B C1B 105.7(13) . . ?
C1B B3B C1B 52(2) 2_665 . ?
B5B B4B B2B 107(2) 2_665 . ?
B1B B4B B2B 102.0(18) 2_665 . ?
B5B B4B B3B 108(2) 2_665 . ?
B1B B4B B3B 55.3(17) 2_665 . ?
B2B B4B B3B 59.5(11) . . ?
B5B B4B B5B 57(3) 2_665 . ?
B1B B4B B5B 105(2) 2_665 . ?
B2B B4B B5B 61.1(11) . . ?
B3B B4B B5B 107.9(13) . . ?
B4B B5B B5B 66(3) 2_665 2_665 ?
B4B B5B B1B 59.9(19) 2_665 . ?
B5B B5B B1B 109(2) 2_665 . ?
B4B B5B B2B 110.6(18) 2_665 . ?
B5B B5B B2B 103.1(17) 2_665 . ?
B1B B5B B2B 61.7(11) . . ?
B4B B5B B4B 112(3) 2_665 . ?
B5B B5B B4B 57(2) 2_665 . ?
B1B B5B B4B 107.3(13) . . ?
B2B B5B B4B 56.7(11) . . ?
C2B C3B C2B 116(5) 6_556 . ?

loop_
_geom_bond_atom_site_label_1
_geom_bond_atom_site_label_2
_geom_bond_distance
_geom_bond_site_symmetry_2
_geom_bond_publ_flag
Sb1 C1 2.211(9) . ?
Sb1 C1 2.211(9) 6_556 ?
Sb1 Cl1 2.328(4) . ?
C1 C1 1.635(18) 2_665 ?
C1 B2 1.679(13) . ?
C1 B1 1.689(14) . ?
C1 B3 1.702(14) . ?
C1 B3 1.720(14) 2_665 ?
B1 B5 1.721(15) . ?
B1 B4 1.725(17) 2_665 ?
B1 B3 1.759(17) 2_665 ?
B1 B2 1.774(18) . ?
B2 B3 1.688(17) . ?
B2 B4 1.691(17) . ?
B2 B5 1.761(15) . ?
B3 B4 1.719(17) . ?
B4 B5 1.756(15) 2_665 ?
B4 B5 1.779(17) . ?
B5 B5 1.75(2) 2_665 ?
C2 C3 1.361(10) 2_675 ?
C2 C3 1.361(10) . ?
C3 C3 1.364(13) 6_556 ?
Sb1B C1B 2.217(18) 6_556 ?
Sb1B C1B 2.217(18) . ?
Sb1B Cl1B 2.307(13) . ?
C1B C1B 1.50(5) 2_665 ?
C1B B1B 1.67(2) . ?
C1B B2B 1.69(2) . ?
C1B B3B 1.72(5) 2_665 ?
C1B B3B 1.72(2) . ?
B1B B3B 1.57(4) 2_665 ?
B1B B4B 1.67(4) 2_665 ?
B1B B5B 1.72(2) . ?
B1B B2B 1.78(3) . ?
B2B B4B 1.68(2) . ?
B2B B3B 1.68(2) . ?
B2B B5B 1.76(2) . ?
B3B B4B 1.71(2) . ?
B4B B5B 1.62(5) 2_665 ?
B4B B5B 1.77(2) . ?
B5B B5B 1.63(8) 2_665 ?
C2B C3B 1.354(14) . ?
C2B C2B 1.354(18) 2_675 ?

loop_
_geom_torsion_atom_site_label_1
_geom_torsion_atom_site_label_2
_geom_torsion_atom_site_label_3
_geom_torsion_atom_site_label_4
_geom_torsion
_geom_torsion_site_symmetry_1
_geom_torsion_site_symmetry_2
_geom_torsion_site_symmetry_3
_geom_torsion_site_symmetry_4
_geom_torsion_publ_flag
C1 C1 B1 B5 63.9(11) 2_665 . . . ?
B2 C1 B1 B5 -38.1(8) . . . . ?
B3 C1 B1 B5 -3.3(12) . . . . ?
B3 C1 B1 B5 102.8(9) 2_665 . . . ?
Sb1 C1 B1 B5 -150.0(7) . . . . ?
C1 C1 B1 B4 -0.1(12) 2_665 . . 2_665 ?
B2 C1 B1 B4 -102.1(8) . . . 2_665 ?
B3 C1 B1 B4 -67.3(11) . . . 2_665 ?
B3 C1 B1 B4 38.8(8) 2_665 . . 2_665 ?
Sb1 C1 B1 B4 146.0(7) . . . 2_665 ?
C1 C1 B1 B3 -38.9(8) 2_665 . . 2_665 ?
B2 C1 B1 B3 -140.9(8) . . . 2_665 ?
B3 C1 B1 B3 -106.1(8) . . . 2_665 ?
Sb1 C1 B1 B3 107.2(7) . . . 2_665 ?
C1 C1 B1 B2 102.0(9) 2_665 . . . ?
B3 C1 B1 B2 34.8(8) . . . . ?
B3 C1 B1 B2 140.9(8) 2_665 . . . ?
Sb1 C1 B1 B2 -111.9(7) . . . . ?
C1 C1 B2 B3 39.2(8) 2_665 . . . ?
B1 C1 B2 B3 142.6(8) . . . . ?
B3 C1 B2 B3 105.1(8) 2_665 . . . ?
Sb1 C1 B2 B3 -116.9(8) . . . . ?
C1 C1 B2 B4 -1.8(12) 2_665 . . . ?
B1 C1 B2 B4 101.6(9) . . . . ?
B3 C1 B2 B4 -41.0(8) . . . . ?
B3 C1 B2 B4 64.1(11) 2_665 . . . ?
Sb1 C1 B2 B4 -158.0(7) . . . . ?
C1 C1 B2 B5 -66.6(12) 2_665 . . . ?
B1 C1 B2 B5 36.8(8) . . . . ?
B3 C1 B2 B5 -105.8(9) . . . . ?
B3 C1 B2 B5 -0.7(12) 2_665 . . . ?
Sb1 C1 B2 B5 137.2(7) . . . . ?
C1 C1 B2 B1 -103.4(9) 2_665 . . . ?
B3 C1 B2 B1 -142.6(8) . . . . ?
B3 C1 B2 B1 -37.6(9) 2_665 . . . ?
Sb1 C1 B2 B1 100.4(8) . . . . ?
B5 B1 B2 C1 137.1(9) . . . . ?
B4 B1 B2 C1 97.3(9) 2_665 . . . ?
B3 B1 B2 C1 34.9(7) 2_665 . . . ?
C1 B1 B2 B3 -34.2(8) . . . . ?
B5 B1 B2 B3 102.9(9) . . . . ?
B4 B1 B2 B3 63.1(11) 2_665 . . . ?
B3 B1 B2 B3 0.7(11) 2_665 . . . ?
C1 B1 B2 B4 -99.3(9) . . . . ?
B5 B1 B2 B4 37.8(8) . . . . ?
B4 B1 B2 B4 -2.0(11) 2_665 . . . ?
B3 B1 B2 B4 -64.5(11) 2_665 . . . ?
C1 B1 B2 B5 -137.1(9) . . . . ?
B4 B1 B2 B5 -39.7(8) 2_665 . . . ?
B3 B1 B2 B5 -102.2(9) 2_665 . . . ?
B4 B2 B3 C1 134.3(8) . . . . ?
B5 B2 B3 C1 95.8(9) . . . . ?
B1 B2 B3 C1 33.3(8) . . . . ?
C1 B2 B3 B4 -134.3(8) . . . . ?
B5 B2 B3 B4 -38.5(8) . . . . ?
B1 B2 B3 B4 -101.0(8) . . . . ?
C1 B2 B3 C1 -36.0(6) . . . 2_665 ?
B4 B2 B3 C1 98.3(9) . . . 2_665 ?
B5 B2 B3 C1 59.8(11) . . . 2_665 ?
B1 B2 B3 C1 -2.7(11) . . . 2_665 ?
C1 B2 B3 B1 -96.5(8) . . . 2_665 ?
B4 B2 B3 B1 37.9(8) . . . 2_665 ?
B5 B2 B3 B1 -0.7(11) . . . 2_665 ?
B1 B2 B3 B1 -63.2(10) . . . 2_665 ?
C1 C1 B3 B2 -137.4(7) 2_665 . . . ?
B1 C1 B3 B2 -36.2(8) . . . . ?
B3 C1 B3 B2 -104.8(8) 2_665 . . . ?
Sb1 C1 B3 B2 104.6(8) . . . . ?
C1 C1 B3 B4 -97.7(7) 2_665 . . . ?
B2 C1 B3 B4 39.7(7) . . . . ?
B1 C1 B3 B4 3.5(11) . . . . ?
B3 C1 B3 B4 -65.1(10) 2_665 . . . ?
Sb1 C1 B3 B4 144.3(7) . . . . ?
B2 C1 B3 C1 137.4(7) . . . 2_665 ?
B1 C1 B3 C1 101.2(8) . . . 2_665 ?
B3 C1 B3 C1 32.7(10) 2_665 . . 2_665 ?
Sb1 C1 B3 C1 -118.0(5) . . . 2_665 ?
C1 C1 B3 B1 -36.2(6) 2_665 . . 2_665 ?
B2 C1 B3 B1 101.2(9) . . . 2_665 ?
B1 C1 B3 B1 65.0(11) . . . 2_665 ?
B3 C1 B3 B1 -3.5(13) 2_665 . . 2_665 ?
Sb1 C1 B3 B1 -154.2(6) . . . 2_665 ?
C1 B2 B4 B3 40.8(7) . . . . ?
B5 B2 B4 B3 138.7(8) . . . . ?
B1 B2 B4 B3 102.6(8) . . . . ?
C1 B2 B4 B1 1.7(11) . . . 2_665 ?
B3 B2 B4 B1 -39.1(8) . . . 2_665 ?
B5 B2 B4 B1 99.6(9) . . . 2_665 ?
B1 B2 B4 B1 63.5(10) . . . 2_665 ?
C1 B2 B4 B5 -61.0(11) . . . 2_665 ?
B3 B2 B4 B5 -101.8(9) . . . 2_665 ?
B5 B2 B4 B5 36.9(7) . . . 2_665 ?
B1 B2 B4 B5 0.8(11) . . . 2_665 ?
C1 B2 B4 B5 -97.9(9) . . . . ?
B3 B2 B4 B5 -138.7(8) . . . . ?
B1 B2 B4 B5 -36.1(8) . . . . ?
C1 B3 B4 B2 -39.6(7) . . . . ?
C1 B3 B4 B2 -98.8(9) 2_665 . . . ?
B1 B3 B4 B2 -136.9(9) 2_665 . . . ?
B2 B3 B4 B1 136.9(9) . . . 2_665 ?
C1 B3 B4 B1 97.3(8) . . . 2_665 ?
C1 B3 B4 B1 38.1(8) 2_665 . . 2_665 ?
B2 B3 B4 B5 100.5(11) . . . 2_665 ?
C1 B3 B4 B5 60.9(11) . . . 2_665 ?
C1 B3 B4 B5 1.7(12) 2_665 . . 2_665 ?
B1 B3 B4 B5 -36.4(9) 2_665 . . 2_665 ?
B2 B3 B4 B5 37.4(8) . . . . ?
C1 B3 B4 B5 -2.2(10) . . . . ?
C1 B3 B4 B5 -61.4(11) 2_665 . . . ?
B1 B3 B4 B5 -99.5(9) 2_665 . . . ?
C1 B1 B5 B5 -61.2(12) . . . 2_665 ?
B4 B1 B5 B5 38.1(8) 2_665 . . 2_665 ?
B3 B1 B5 B5 1.8(13) 2_665 . . 2_665 ?
B2 B1 B5 B5 -98.2(10) . . . 2_665 ?
C1 B1 B5 B4 -99.3(9) . . . 2_665 ?
B3 B1 B5 B4 -36.2(9) 2_665 . . 2_665 ?
B2 B1 B5 B4 -136.2(9) . . . 2_665 ?
C1 B1 B5 B2 37.0(8) . . . . ?
B4 B1 B5 B2 136.2(9) 2_665 . . . ?
B3 B1 B5 B2 100.0(9) 2_665 . . . ?
C1 B1 B5 B4 1.7(11) . . . . ?
B4 B1 B5 B4 101.0(9) 2_665 . . . ?
B3 B1 B5 B4 64.7(11) 2_665 . . . ?
B2 B1 B5 B4 -35.2(8) . . . . ?
C1 B2 B5 B1 -36.9(8) . . . . ?
B3 B2 B5 B1 -100.8(10) . . . . ?
B4 B2 B5 B1 -138.9(9) . . . . ?
C1 B2 B5 B5 65.6(12) . . . 2_665 ?
B3 B2 B5 B5 1.7(13) . . . 2_665 ?
B4 B2 B5 B5 -36.4(9) . . . 2_665 ?
B1 B2 B5 B5 102.5(9) . . . 2_665 ?
C1 B2 B5 B4 1.8(12) . . . 2_665 ?
B3 B2 B5 B4 -62.1(12) . . . 2_665 ?
B4 B2 B5 B4 -100.2(9) . . . 2_665 ?
B1 B2 B5 B4 38.7(8) . . . 2_665 ?
C1 B2 B5 B4 102.0(9) . . . . ?
B3 B2 B5 B4 38.2(8) . . . . ?
B1 B2 B5 B4 138.9(9) . . . . ?
B2 B4 B5 B1 37.1(8) . . . . ?
B3 B4 B5 B1 0.3(11) . . . . ?
B1 B4 B5 B1 -64.5(12) 2_665 . . . ?
B5 B4 B5 B1 -101.5(9) 2_665 . . . ?
B2 B4 B5 B5 138.5(7) . . . 2_665 ?
B3 B4 B5 B5 101.8(8) . . . 2_665 ?
B1 B4 B5 B5 37.0(6) 2_665 . . 2_665 ?
B2 B4 B5 B4 99.7(8) . . . 2_665 ?
B3 B4 B5 B4 63.0(9) . . . 2_665 ?
B1 B4 B5 B4 -1.8(12) 2_665 . . 2_665 ?
B5 B4 B5 B4 -38.8(10) 2_665 . . 2_665 ?
B3 B4 B5 B2 -36.7(7) . . . . ?
B1 B4 B5 B2 -101.5(9) 2_665 . . . ?
B5 B4 B5 B2 -138.5(7) 2_665 . . . ?
C3 C2 C3 C3 0.000(3) 2_675 . . 6_556 ?
C1B C1B B1B B3B -38(2) 2_665 . . 2_665 ?
B2B C1B B1B B3B -142.4(18) . . . 2_665 ?
B3B C1B B1B B3B -107(2) . . . 2_665 ?
Sb1B C1B B1B B3B 113.3(18) . . . 2_665 ?
C1B C1B B1B B4B 6(3) 2_665 . . 2_665 ?
B2B C1B B1B B4B -98(2) . . . 2_665 ?
B3B C1B B1B B4B 44.5(18) 2_665 . . 2_665 ?
B3B C1B B1B B4B -63(3) . . . 2_665 ?
Sb1B C1B B1B B4B 158(2) . . . 2_665 ?
C1B C1B B1B B5B 67(3) 2_665 . . . ?
B2B C1B B1B B5B -37.3(19) . . . . ?
B3B C1B B1B B5B 105(3) 2_665 . . . ?
B3B C1B B1B B5B -2(3) . . . . ?
Sb1B C1B B1B B5B -142(2) . . . . ?
C1B C1B B1B B2B 104(2) 2_665 . . . ?
B3B C1B B1B B2B 142.4(18) 2_665 . . . ?
B3B C1B B1B B2B 35.4(18) . . . . ?
Sb1B C1B B1B B2B -104.3(18) . . . . ?
C1B C1B B2B B4B 0(3) 2_665 . . . ?
B1B C1B B2B B4B 100.9(17) . . . . ?
B3B C1B B2B B4B 69(2) 2_665 . . . ?
B3B C1B B2B B4B -40.3(16) . . . . ?
Sb1B C1B B2B B4B -152.7(16) . . . . ?
C1B C1B B2B B3B 40(2) 2_665 . . . ?
B1B C1B B2B B3B 141.2(19) . . . . ?
B3B C1B B2B B3B 109(2) 2_665 . . . ?
Sb1B C1B B2B B3B -112.4(17) . . . . ?
C1B C1B B2B B5B -65(3) 2_665 . . . ?
B1B C1B B2B B5B 35.9(16) . . . . ?
B3B C1B B2B B5B 4(2) 2_665 . . . ?
B3B C1B B2B B5B -105.4(17) . . . . ?
Sb1B C1B B2B B5B 142.3(16) . . . . ?
C1B C1B B2B B1B -101(3) 2_665 . . . ?
B3B C1B B2B B1B -32.1(18) 2_665 . . . ?
B3B C1B B2B B1B -141.2(19) . . . . ?
Sb1B C1B B2B B1B 106.4(17) . . . . ?
B3B B1B B2B B4B -64(2) 2_665 . . . ?
C1B B1B B2B B4B -100.6(17) . . . . ?
B4B B1B B2B B4B 4(2) 2_665 . . . ?
B5B B1B B2B B4B 37.5(18) . . . . ?
B3B B1B B2B B3B 1(2) 2_665 . . . ?
C1B B1B B2B B3B -35.4(15) . . . . ?
B4B B1B B2B B3B 69(2) 2_665 . . . ?
B5B B1B B2B B3B 102.7(19) . . . . ?
B3B B1B B2B C1B 36.2(17) 2_665 . . . ?
B4B B1B B2B C1B 104(2) 2_665 . . . ?
B5B B1B B2B C1B 138(2) . . . . ?
B3B B1B B2B B5B -102(2) 2_665 . . . ?
C1B B1B B2B B5B -138(2) . . . . ?
B4B B1B B2B B5B -33.9(19) 2_665 . . . ?
B4B B2B B3B B1B 40.4(19) . . . 2_665 ?
C1B B2B B3B B1B -95(2) . . . 2_665 ?
B5B B2B B3B B1B 1(2) . . . 2_665 ?
B1B B2B B3B B1B -61.4(19) . . . 2_665 ?
C1B B2B B3B B4B -135.7(19) . . . . ?
B5B B2B B3B B4B -39.9(17) . . . . ?
B1B B2B B3B B4B -101.9(16) . . . . ?
B4B B2B B3B C1B 103(2) . . . 2_665 ?
C1B B2B B3B C1B -32.6(15) . . . 2_665 ?
B5B B2B B3B C1B 63(2) . . . 2_665 ?
B1B B2B B3B C1B 1(2) . . . 2_665 ?
B4B B2B B3B C1B 135.7(19) . . . . ?
B5B B2B B3B C1B 95.8(17) . . . . ?
B1B B2B B3B C1B 33.8(15) . . . . ?
C1B C1B B3B B1B -35.9(16) 2_665 . . 2_665 ?
B1B C1B B3B B1B 64(3) . . . 2_665 ?
B2B C1B B3B B1B 101.6(19) . . . 2_665 ?
B3B C1B B3B B1B 3(3) 2_665 . . 2_665 ?
Sb1B C1B B3B B1B -158.8(17) . . . 2_665 ?
C1B C1B B3B B2B -137.6(16) 2_665 . . . ?
B1B C1B B3B B2B -37.4(18) . . . . ?
B3B C1B B3B B2B -98.3(18) 2_665 . . . ?
Sb1B C1B B3B B2B 99.5(18) . . . . ?
C1B C1B B3B B4B -99(2) 2_665 . . . ?
B1B C1B B3B B4B 1(3) . . . . ?
B2B C1B B3B B4B 38.6(17) . . . . ?
B3B C1B B3B B4B -60(2) 2_665 . . . ?
Sb1B C1B B3B B4B 138.1(19) . . . . ?
B1B C1B B3B C1B 100(2) . . . 2_665 ?
B2B C1B B3B C1B 137.6(16) . . . 2_665 ?
B3B C1B B3B C1B 39(2) 2_665 . . 2_665 ?
Sb1B C1B B3B C1B -122.9(13) . . . 2_665 ?
B3B B2B B4B B5B -102(2) . . . 2_665 ?
C1B B2B B4B B5B -61(2) . . . 2_665 ?
B5B B2B B4B B5B 35(2) . . . 2_665 ?
B1B B2B B4B B5B 0(2) . . . 2_665 ?
B3B B2B B4B B1B -36.7(19) . . . 2_665 ?
C1B B2B B4B B1B 4(2) . . . 2_665 ?
B5B B2B B4B B1B 100(2) . . . 2_665 ?
B1B B2B B4B B1B 64.6(19) . . . 2_665 ?
C1B B2B B4B B3B 40.3(16) . . . . ?
B5B B2B B4B B3B 137(2) . . . . ?
B1B B2B B4B B3B 101.3(15) . . . . ?
B3B B2B B4B B5B -137(2) . . . . ?
C1B B2B B4B B5B -96.8(18) . . . . ?
B1B B2B B4B B5B -35.8(18) . . . . ?
B1B B3B B4B B5B -35(2) 2_665 . . 2_665 ?
B2B B3B B4B B5B 99(3) . . . 2_665 ?
C1B B3B B4B B5B 6(3) 2_665 . . 2_665 ?
C1B B3B B4B B5B 60(3) . . . 2_665 ?
B2B B3B B4B B1B 135(2) . . . 2_665 ?
C1B B3B B4B B1B 41.8(17) 2_665 . . 2_665 ?
C1B B3B B4B B1B 96(3) . . . 2_665 ?
B1B B3B B4B B2B -135(2) 2_665 . . . ?
C1B B3B B4B B2B -93(2) 2_665 . . . ?
C1B B3B B4B B2B -38.8(17) . . . . ?
B1B B3B B4B B5B -96(3) 2_665 . . . ?
B2B B3B B4B B5B 39(2) . . . . ?
C1B B3B B4B B5B -54(3) 2_665 . . . ?
C1B B3B B4B B5B 0(3) . . . . ?
B3B B1B B5B B4B -36(2) 2_665 . . 2_665 ?
C1B B1B B5B B4B -104(2) . . . 2_665 ?
B2B B1B B5B B4B -141(2) . . . 2_665 ?
B3B B1B B5B B5B 9(3) 2_665 . . 2_665 ?
C1B B1B B5B B5B -58(3) . . . 2_665 ?
B4B B1B B5B B5B 46(3) 2_665 . . 2_665 ?
B2B B1B B5B B5B -95(2) . . . 2_665 ?
B3B B1B B5B B2B 104(2) 2_665 . . . ?
C1B B1B B5B B2B 36.6(18) . . . . ?
B4B B1B B5B B2B 141(2) 2_665 . . . ?
B3B B1B B5B B4B 70(3) 2_665 . . . ?
C1B B1B B5B B4B 2(3) . . . . ?
B4B B1B B5B B4B 106(3) 2_665 . . . ?
B2B B1B B5B B4B -34.8(19) . . . . ?
B4B B2B B5B B4B -104(3) . . . 2_665 ?
B3B B2B B5B B4B -64(3) . . . 2_665 ?
C1B B2B B5B B4B 0(3) . . . 2_665 ?
B1B B2B B5B B4B 36(2) . . . 2_665 ?
B4B B2B B5B B5B -35(2) . . . 2_665 ?
B3B B2B B5B B5B 5(3) . . . 2_665 ?
C1B B2B B5B B5B 69(2) . . . 2_665 ?
B1B B2B B5B B5B 105(3) . . . 2_665 ?
B4B B2B B5B B1B -139(2) . . . . ?
B3B B2B B5B B1B -99.8(17) . . . . ?
C1B B2B B5B B1B -35.5(16) . . . . ?
B3B B2B B5B B4B 39.5(18) . . . . ?
C1B B2B B5B B4B 103.8(17) . . . . ?
B1B B2B B5B B4B 139(2) . . . . ?
B5B B4B B5B B4B -38(2) 2_665 . . 2_665 ?
B1B B4B B5B B4B 5(3) 2_665 . . 2_665 ?
B2B B4B B5B B4B 100.8(18) . . . 2_665 ?
B3B B4B B5B B4B 63(3) . . . 2_665 ?
B1B B4B B5B B5B 43.0(17) 2_665 . . 2_665 ?
B2B B4B B5B B5B 138.8(17) . . . 2_665 ?
B3B B4B B5B B5B 101(2) . . . 2_665 ?
B5B B4B B5B B1B -102(3) 2_665 . . . ?
B1B B4B B5B B1B -59(3) 2_665 . . . ?
B2B B4B B5B B1B 37(2) . . . . ?
B3B B4B B5B B1B -1(3) . . . . ?
B5B B4B B5B B2B -138.8(17) 2_665 . . . ?
B1B B4B B5B B2B -96(2) 2_665 . . . ?
B3B B4B B5B B2B -38.0(19) . . . . ?
C2B C2B C3B C2B -7(12) 2_675 . . 6_556 ?
